data_1556585
loop_
_publ_author_name
'Akasaka, N.'
'Tanaka, K.'
'Ishida, S.'
'Iwamoto, T.'

_publ_section_title
;
 Synthesis and Functionalization of a
 1,2-Bis(trimethylsilyl)-1,2-disilacyclohexene That Can Serve as a Unit of
 cis-1,2-Dialkyldisilene
;
_journal_name_full Inorganics
_journal_page_first 21
_journal_paper_doi 10.3390/inorganics6010021
_journal_volume 6
_journal_year 2018
_chemical_formula_sum 'C25 H64 Si8'
_chemical_formula_weight 589.48
_space_group_crystal_system monoclinic
_space_group_IT_number 14
_space_group_name_Hall '-P 2yn'
_space_group_name_H-M_alt 'P 1 21/n 1'
_atom_sites_solution_hydrogens geom
_cell_angle_alpha 90
_cell_angle_beta 103.230(2)
_cell_angle_gamma 90
_cell_formula_units_Z 4
_cell_length_a 9.0608(19)
_cell_length_b 37.640(8)
_cell_length_c 11.263(2)
_cell_measurement_reflns_used 9917
_cell_measurement_temperature 100(2)
_cell_measurement_theta_max 28.35
_cell_measurement_theta_min 2.37
_cell_volume 3739.3(13)
_computing_cell_refinement 'APEX2 (Bruker AXS, 2006)'
_computing_data_collection 'APEX2 (Bruker AXS, 2006)'
_computing_data_reduction 'SAINT (Bruker AXS, 2004)'
_computing_structure_refinement 'SHELXL-2014/7 (Sheldrick, 2014)'
_computing_structure_solution 'SHELXS-97 (Sheldrick, 1997)'
_diffrn_ambient_temperature 100(2)
_diffrn_detector_area_resol_mean 8.333
_diffrn_measured_fraction_theta_full 0.993
_diffrn_measured_fraction_theta_max 0.993
_diffrn_measurement_device_type 'Bruker APEXII CCD area detector'
_diffrn_measurement_method 'phi and omega scans'
_diffrn_radiation_monochromator 'Bruker Helios multilayer confocal mirror'
_diffrn_radiation_source 'Bruker TXS fine-focus rotating anode'
_diffrn_radiation_type MoK\a
_diffrn_radiation_wavelength 0.71073
_diffrn_reflns_av_R_equivalents 0.0319
_diffrn_reflns_av_unetI/netI 0.0417
_diffrn_reflns_Laue_measured_fraction_full 0.993
_diffrn_reflns_Laue_measured_fraction_max 0.993
_diffrn_reflns_limit_h_max 10
_diffrn_reflns_limit_h_min -10
_diffrn_reflns_limit_k_max 44
_diffrn_reflns_limit_k_min -32
_diffrn_reflns_limit_l_max 13
_diffrn_reflns_limit_l_min -11
_diffrn_reflns_number 16681
_diffrn_reflns_point_group_measured_fraction_full 0.993
_diffrn_reflns_point_group_measured_fraction_max 0.993
_diffrn_reflns_theta_full 25.000
_diffrn_reflns_theta_max 25.000
_diffrn_reflns_theta_min 1.935
_exptl_absorpt_coefficient_mu 0.300
_exptl_absorpt_correction_T_max 0.9706
_exptl_absorpt_correction_T_min 0.8893
_exptl_absorpt_correction_type empirical
_exptl_absorpt_process_details
;
SADABS Sheldrick 1996
;
_exptl_crystal_colour yellow
_exptl_crystal_density_diffrn 1.047
_exptl_crystal_description plate
_exptl_crystal_F_000 1304
_exptl_crystal_size_max 0.400
_exptl_crystal_size_mid 0.100
_exptl_crystal_size_min 0.100
_refine_diff_density_max 0.649
_refine_diff_density_min -0.427
_refine_diff_density_rms 0.088
_refine_ls_extinction_coef .
_refine_ls_extinction_method none
_refine_ls_goodness_of_fit_ref 1.335
_refine_ls_hydrogen_treatment constr
_refine_ls_matrix_type full
_refine_ls_number_parameters 316
_refine_ls_number_reflns 6539
_refine_ls_number_restraints 0
_refine_ls_restrained_S_all 1.335
_refine_ls_R_factor_all 0.0780
_refine_ls_R_factor_gt 0.0729
_refine_ls_shift/su_max 0.000
_refine_ls_shift/su_mean 0.000
_refine_ls_structure_factor_coef Fsqd
_refine_ls_weighting_details 'w=1/[\s^2^(Fo^2^)+18.5423P] where P=(Fo^2^+2Fc^2^)/3'
_refine_ls_weighting_scheme calc
_refine_ls_wR_factor_gt 0.1784
_refine_ls_wR_factor_ref 0.1806
_reflns_Friedel_coverage 0.000
_reflns_Friedel_fraction_full .
_reflns_Friedel_fraction_max .
_reflns_number_gt 5971
_reflns_number_total 6539
_reflns_threshold_expression 'I > 2\s(I)'
_cod_data_source_file Cpd5_NA01a_final_171211.cif
_cod_data_source_block NA01a
_cod_original_cell_volume 3739.3(14)
_cod_original_sg_symbol_H-M 'P 21/n'
_cod_database_code 1556585
_shelx_space_group_comment
;
The symmetry employed for this shelxl refinement is uniquely defined
by the following loop, which should always be used as a source of
symmetry information in preference to the above space-group names.
They are only intended as comments.
;
_shelx_estimated_absorpt_t_min 0.889
_shelx_estimated_absorpt_t_max 0.971

loop_
_space_group_symop_operation_xyz
'x, y, z'
'-x+1/2, y+1/2, -z+1/2'
'-x, -y, -z'
'x-1/2, -y-1/2, z-1/2'

loop_
_atom_site_label
_atom_site_type_symbol
_atom_site_fract_x
_atom_site_fract_y
_atom_site_fract_z
_atom_site_U_iso_or_equiv
_atom_site_adp_type
_atom_site_occupancy
_atom_site_site_symmetry_order
_atom_site_calc_flag
_atom_site_refinement_flags_posn
_atom_site_refinement_flags_adp
_atom_site_refinement_flags_occupancy
_atom_site_disorder_assembly
_atom_site_disorder_group
C1 C 0.9627(5) 0.12940(12) 0.5127(4) 0.0169(10) Uani 1 1 d . . . . .
C2 C 0.9158(5) 0.08908(12) 0.5086(4) 0.0183(10) Uani 1 1 d . . . . .
H1 H 0.9714 0.0777 0.5851 0.022 Uiso 1 1 calc R U . . .
H2 H 0.8064 0.0878 0.5077 0.022 Uiso 1 1 calc R U . . .
C3 C 0.9437(5) 0.06696(12) 0.4007(4) 0.0182(10) Uani 1 1 d . . . . .
H3 H 0.9779 0.0430 0.4315 0.022 Uiso 1 1 calc R U . . .
H4 H 1.0279 0.0781 0.3716 0.022 Uiso 1 1 calc R U . . .
C4 C 0.8060(5) 0.06243(12) 0.2886(5) 0.0188(10) Uani 1 1 d . . . . .
C5 C 0.8278(7) 0.21131(15) 0.1375(6) 0.0385(14) Uani 1 1 d . . . . .
H5 H 0.7337 0.1981 0.1013 0.046 Uiso 1 1 calc R U . . .
H6 H 0.8120 0.2364 0.1108 0.046 Uiso 1 1 calc R U . . .
C6 C 0.9558(9) 0.19606(18) 0.0871(6) 0.0481(17) Uani 1 1 d . . . . .
H7 H 1.0491 0.2094 0.1199 0.072 Uiso 1 1 calc R U . . .
H8 H 0.9299 0.1979 -0.0021 0.072 Uiso 1 1 calc R U . . .
H9 H 0.9710 0.1710 0.1108 0.072 Uiso 1 1 calc R U . . .
C7 C 1.0457(6) 0.23141(14) 0.3754(5) 0.0312(13) Uani 1 1 d . . . . .
H10 H 1.0590 0.2330 0.4649 0.037 Uiso 1 1 calc R U . . .
H11 H 1.1281 0.2163 0.3589 0.037 Uiso 1 1 calc R U . . .
C8 C 1.0598(7) 0.26882(15) 0.3241(6) 0.0412(15) Uani 1 1 d . . . . .
H12 H 1.0451 0.2675 0.2352 0.062 Uiso 1 1 calc R U . . .
H13 H 1.1608 0.2784 0.3597 0.062 Uiso 1 1 calc R U . . .
H14 H 0.9826 0.2844 0.3446 0.062 Uiso 1 1 calc R U . . .
C9 C 0.7109(7) 0.23858(16) 0.3561(7) 0.0487(18) Uani 1 1 d . . . . .
H15 H 0.7615 0.2503 0.4334 0.058 Uiso 1 1 calc R U . . .
H16 H 0.6829 0.2576 0.2942 0.058 Uiso 1 1 calc R U . . .
C10 C 0.5664(8) 0.22289(18) 0.3752(7) 0.0493(17) Uani 1 1 d . . . . .
H17 H 0.5027 0.2156 0.2964 0.074 Uiso 1 1 calc R U . . .
H18 H 0.5124 0.2406 0.4129 0.074 Uiso 1 1 calc R U . . .
H19 H 0.5894 0.2021 0.4287 0.074 Uiso 1 1 calc R U . . .
C11 C 0.6141(6) 0.13369(15) -0.0735(5) 0.0315(12) Uani 1 1 d . . . . .
H20 H 0.6650 0.1131 -0.0992 0.047 Uiso 1 1 calc R U . . .
H21 H 0.6860 0.1535 -0.0543 0.047 Uiso 1 1 calc R U . . .
H22 H 0.5286 0.1407 -0.1396 0.047 Uiso 1 1 calc R U . . .
C12 C 0.4309(6) 0.16030(16) 0.1021(5) 0.0355(14) Uani 1 1 d . . . . .
H23 H 0.4978 0.1808 0.1256 0.053 Uiso 1 1 calc R U . . .
H24 H 0.3851 0.1538 0.1699 0.053 Uiso 1 1 calc R U . . .
H25 H 0.3508 0.1664 0.0306 0.053 Uiso 1 1 calc R U . . .
C13 C 0.4064(6) 0.08435(15) 0.0199(5) 0.0310(13) Uani 1 1 d . . . . .
H26 H 0.3222 0.0920 -0.0463 0.047 Uiso 1 1 calc R U . . .
H27 H 0.3671 0.0772 0.0904 0.047 Uiso 1 1 calc R U . . .
H28 H 0.4584 0.0642 -0.0077 0.047 Uiso 1 1 calc R U . . .
C14 C 1.2380(6) 0.13801(13) 0.3873(5) 0.0246(11) Uani 1 1 d . . . . .
H29 H 1.1868 0.1584 0.3417 0.037 Uiso 1 1 calc R U . . .
H30 H 1.2111 0.1163 0.3389 0.037 Uiso 1 1 calc R U . . .
H31 H 1.3480 0.1415 0.4041 0.037 Uiso 1 1 calc R U . . .
C15 C 1.2614(6) 0.17275(13) 0.6291(5) 0.0249(11) Uani 1 1 d . . . . .
H32 H 1.2380 0.1712 0.7097 0.037 Uiso 1 1 calc R U . . .
H33 H 1.2188 0.1947 0.5887 0.037 Uiso 1 1 calc R U . . .
H34 H 1.3717 0.1728 0.6383 0.037 Uiso 1 1 calc R U . . .
C16 C 1.2722(5) 0.09356(13) 0.6166(5) 0.0252(11) Uani 1 1 d . . . . .
H35 H 1.3824 0.0966 0.6328 0.038 Uiso 1 1 calc R U . . .
H36 H 1.2426 0.0724 0.5661 0.038 Uiso 1 1 calc R U . . .
H37 H 1.2413 0.0908 0.6940 0.038 Uiso 1 1 calc R U . . .
C17 C 0.9080(6) 0.19746(14) 0.6631(6) 0.0323(13) Uani 1 1 d . . . . .
H38 H 0.8520 0.2090 0.5883 0.048 Uiso 1 1 calc R U . . .
H39 H 1.0150 0.2043 0.6786 0.048 Uiso 1 1 calc R U . . .
H40 H 0.8657 0.2049 0.7318 0.048 Uiso 1 1 calc R U . . .
C18 C 0.9943(6) 0.12752(16) 0.7932(5) 0.0327(13) Uani 1 1 d . . . . .
H41 H 0.9510 0.1363 0.8598 0.049 Uiso 1 1 calc R U . . .
H42 H 1.1019 0.1339 0.8091 0.049 Uiso 1 1 calc R U . . .
H43 H 0.9839 0.1016 0.7878 0.049 Uiso 1 1 calc R U . . .
C19 C 0.6853(6) 0.13773(15) 0.6256(5) 0.0281(12) Uani 1 1 d . . . . .
H44 H 0.6426 0.1526 0.6807 0.042 Uiso 1 1 calc R U . . .
H45 H 0.6734 0.1126 0.6447 0.042 Uiso 1 1 calc R U . . .
H46 H 0.6321 0.1424 0.5410 0.042 Uiso 1 1 calc R U . . .
C20 C 0.7580(6) 0.03438(16) 0.0156(5) 0.0343(13) Uani 1 1 d . . . . .
H47 H 0.7379 0.0582 -0.0195 0.051 Uiso 1 1 calc R U . . .
H48 H 0.6623 0.0233 0.0223 0.051 Uiso 1 1 calc R U . . .
H49 H 0.8060 0.0198 -0.0372 0.051 Uiso 1 1 calc R U . . .
C21 C 1.0624(7) 0.06029(18) 0.1469(6) 0.0403(15) Uani 1 1 d . . . . .
H50 H 1.0898 0.0505 0.0741 0.060 Uiso 1 1 calc R U . . .
H51 H 1.1457 0.0563 0.2182 0.060 Uiso 1 1 calc R U . . .
H52 H 1.0435 0.0859 0.1359 0.060 Uiso 1 1 calc R U . . .
C22 C 0.9434(7) -0.00871(15) 0.2248(6) 0.0392(15) Uani 1 1 d . . . . .
H53 H 0.9954 -0.0203 0.1679 0.059 Uiso 1 1 calc R U . . .
H54 H 0.8526 -0.0223 0.2289 0.059 Uiso 1 1 calc R U . . .
H55 H 1.0116 -0.0077 0.3060 0.059 Uiso 1 1 calc R U . . .
C23 C 0.5403(6) 0.00516(15) 0.2186(6) 0.0332(13) Uani 1 1 d . . . . .
H56 H 0.4606 -0.0065 0.2503 0.050 Uiso 1 1 calc R U . . .
H57 H 0.6105 -0.0128 0.2006 0.050 Uiso 1 1 calc R U . . .
H58 H 0.4944 0.0181 0.1439 0.050 Uiso 1 1 calc R U . . .
C24 C 0.4985(6) 0.06687(14) 0.3729(5) 0.0255(11) Uani 1 1 d . . . . .
H59 H 0.4148 0.0525 0.3888 0.038 Uiso 1 1 calc R U . . .
H60 H 0.4601 0.0828 0.3040 0.038 Uiso 1 1 calc R U . . .
H61 H 0.5431 0.0809 0.4454 0.038 Uiso 1 1 calc R U . . .
C25 C 0.7257(6) 0.00994(14) 0.4755(5) 0.0315(13) Uani 1 1 d . . . . .
H62 H 0.7645 0.0259 0.5444 0.047 Uiso 1 1 calc R U . . .
H63 H 0.8083 -0.0050 0.4611 0.047 Uiso 1 1 calc R U . . .
H64 H 0.6457 -0.0051 0.4942 0.047 Uiso 1 1 calc R U . . .
Si1 Si 0.84957(15) 0.14976(3) 0.36413(13) 0.0184(3) Uani 1 1 d . . . . .
Si2 Si 0.74536(15) 0.10933(3) 0.23200(12) 0.0181(3) Uani 1 1 d . . . . .
Si3 Si 0.85796(17) 0.20980(4) 0.30784(15) 0.0259(3) Uani 1 1 d . . . . .
Si4 Si 0.54335(15) 0.12200(4) 0.06433(13) 0.0223(3) Uani 1 1 d . . . . .
Si5 Si 1.17709(15) 0.13362(3) 0.53450(13) 0.0193(3) Uani 1 1 d . . . . .
Si6 Si 0.89100(15) 0.14812(4) 0.64518(13) 0.0209(3) Uani 1 1 d . . . . .
Si7 Si 0.88722(15) 0.03773(4) 0.17040(14) 0.0245(3) Uani 1 1 d . . . . .
Si8 Si 0.64616(15) 0.03693(4) 0.33537(13) 0.0211(3) Uani 1 1 d . . . . .

loop_
_atom_site_aniso_label
_atom_site_aniso_U_11
_atom_site_aniso_U_22
_atom_site_aniso_U_33
_atom_site_aniso_U_23
_atom_site_aniso_U_13
_atom_site_aniso_U_12
C1 0.015(2) 0.018(2) 0.017(2) -0.0012(19) 0.0036(19) 0.0007(18)
C2 0.017(2) 0.019(2) 0.020(3) 0.0024(19) 0.007(2) 0.0000(19)
C3 0.014(2) 0.018(2) 0.022(3) -0.0024(19) 0.003(2) -0.0003(18)
C4 0.013(2) 0.019(2) 0.024(3) -0.0015(19) 0.005(2) 0.0022(18)
C5 0.046(4) 0.027(3) 0.038(4) 0.005(3) -0.001(3) -0.007(3)
C6 0.075(5) 0.046(4) 0.026(3) 0.003(3) 0.016(3) -0.015(3)
C7 0.028(3) 0.026(3) 0.036(3) 0.003(2) 0.001(2) -0.003(2)
C8 0.038(3) 0.025(3) 0.053(4) 0.004(3) -0.003(3) -0.012(3)
C9 0.040(4) 0.030(3) 0.077(5) 0.008(3) 0.014(4) 0.010(3)
C10 0.047(4) 0.045(4) 0.061(5) -0.010(3) 0.024(4) 0.009(3)
C11 0.028(3) 0.037(3) 0.029(3) 0.003(2) 0.005(2) -0.001(2)
C12 0.027(3) 0.046(4) 0.032(3) 0.004(3) 0.003(2) 0.011(3)
C13 0.019(3) 0.043(3) 0.028(3) 0.004(2) -0.001(2) -0.006(2)
C14 0.016(2) 0.024(3) 0.035(3) -0.001(2) 0.009(2) -0.001(2)
C15 0.016(2) 0.026(3) 0.030(3) -0.007(2) 0.000(2) -0.002(2)
C16 0.012(2) 0.028(3) 0.034(3) -0.002(2) 0.003(2) 0.002(2)
C17 0.028(3) 0.029(3) 0.041(4) -0.010(2) 0.010(3) 0.003(2)
C18 0.030(3) 0.045(3) 0.023(3) -0.001(2) 0.006(2) 0.006(3)
C19 0.019(3) 0.042(3) 0.024(3) -0.005(2) 0.008(2) 0.001(2)
C20 0.026(3) 0.042(3) 0.033(3) -0.014(3) 0.003(2) 0.001(2)
C21 0.029(3) 0.055(4) 0.043(4) -0.020(3) 0.022(3) -0.008(3)
C22 0.036(3) 0.031(3) 0.050(4) -0.010(3) 0.010(3) 0.011(3)
C23 0.026(3) 0.031(3) 0.043(4) -0.008(3) 0.007(3) -0.012(2)
C24 0.018(3) 0.032(3) 0.026(3) 0.003(2) 0.006(2) -0.003(2)
C25 0.025(3) 0.025(3) 0.044(4) 0.004(2) 0.006(3) -0.003(2)
Si1 0.0157(6) 0.0170(6) 0.0222(7) 0.0001(5) 0.0039(5) 0.0005(5)
Si2 0.0152(6) 0.0209(7) 0.0173(7) -0.0001(5) 0.0018(5) -0.0012(5)
Si3 0.0235(7) 0.0178(7) 0.0343(9) 0.0023(6) 0.0021(6) 0.0004(6)
Si4 0.0160(7) 0.0296(7) 0.0203(7) 0.0002(6) 0.0022(6) 0.0008(6)
Si5 0.0123(6) 0.0183(6) 0.0274(8) -0.0019(5) 0.0046(5) -0.0002(5)
Si6 0.0148(7) 0.0280(7) 0.0198(7) -0.0045(6) 0.0035(5) 0.0016(5)
Si7 0.0157(7) 0.0288(8) 0.0295(8) -0.0099(6) 0.0060(6) -0.0002(6)
Si8 0.0151(7) 0.0188(7) 0.0295(8) -0.0006(6) 0.0052(6) -0.0023(5)

loop_
_atom_type_symbol
_atom_type_description
_atom_type_scat_dispersion_real
_atom_type_scat_dispersion_imag
_atom_type_scat_source
C C 0.0033 0.0016 'International Tables Vol C Tables 4.2.6.8 and 6.1.1.4'
H H 0.0000 0.0000 'International Tables Vol C Tables 4.2.6.8 and 6.1.1.4'
Si Si 0.0817 0.0704 'International Tables Vol C Tables 4.2.6.8 and 6.1.1.4'

loop_
_geom_angle_atom_site_label_1
_geom_angle_atom_site_label_2
_geom_angle_atom_site_label_3
_geom_angle
_geom_angle_site_symmetry_1
_geom_angle_site_symmetry_3
C2 C1 Si6 104.1(3) . .
C2 C1 Si5 110.1(3) . .
Si6 C1 Si5 113.0(2) . .
C2 C1 Si1 105.9(3) . .
Si6 C1 Si1 109.2(2) . .
Si5 C1 Si1 113.9(2) . .
C3 C2 C1 116.9(4) . .
C2 C3 C4 116.8(4) . .
C3 C4 Si7 104.6(3) . .
C3 C4 Si8 110.2(3) . .
Si7 C4 Si8 112.7(2) . .
C3 C4 Si2 106.4(3) . .
Si7 C4 Si2 110.2(3) . .
Si8 C4 Si2 112.2(2) . .
C6 C5 Si3 115.3(4) . .
C8 C7 Si3 112.9(4) . .
C10 C9 Si3 120.8(5) . .
C1 Si1 Si2 112.24(15) . .
C1 Si1 Si3 125.25(16) . .
Si2 Si1 Si3 121.38(8) . .
C4 Si2 Si1 111.65(16) . .
C4 Si2 Si4 124.35(16) . .
Si1 Si2 Si4 122.65(8) . .
C5 Si3 C7 107.9(3) . .
C5 Si3 C9 109.2(3) . .
C7 Si3 C9 105.5(3) . .
C5 Si3 Si1 107.37(19) . .
C7 Si3 Si1 112.84(18) . .
C9 Si3 Si1 113.8(2) . .
C11 Si4 C12 108.5(3) . .
C11 Si4 C13 106.8(3) . .
C12 Si4 C13 106.4(3) . .
C11 Si4 Si2 111.29(19) . .
C12 Si4 Si2 109.71(19) . .
C13 Si4 Si2 113.94(19) . .
C14 Si5 C16 108.2(2) . .
C14 Si5 C15 105.6(2) . .
C16 Si5 C15 105.7(2) . .
C14 Si5 C1 113.1(2) . .
C16 Si5 C1 109.6(2) . .
C15 Si5 C1 114.1(2) . .
C19 Si6 C17 106.0(3) . .
C19 Si6 C18 107.4(3) . .
C17 Si6 C18 107.5(3) . .
C19 Si6 C1 110.0(2) . .
C17 Si6 C1 114.8(2) . .
C18 Si6 C1 110.7(2) . .
C20 Si7 C21 105.6(3) . .
C20 Si7 C22 107.8(3) . .
C21 Si7 C22 107.0(3) . .
C20 Si7 C4 115.2(2) . .
C21 Si7 C4 110.7(2) . .
C22 Si7 C4 110.2(3) . .
C24 Si8 C23 105.4(2) . .
C24 Si8 C25 107.0(3) . .
C23 Si8 C25 106.3(3) . .
C24 Si8 C4 112.7(2) . .
C23 Si8 C4 115.2(2) . .
C25 Si8 C4 109.6(2) . .

loop_
_geom_bond_atom_site_label_1
_geom_bond_atom_site_label_2
_geom_bond_distance
_geom_bond_site_symmetry_2
C1 C2 1.574(6) .
C1 Si6 1.894(5) .
C1 Si5 1.908(5) .
C1 Si1 1.911(5) .
C2 C3 1.541(6) .
C3 C4 1.568(6) .
C4 Si7 1.904(5) .
C4 Si8 1.910(5) .
C4 Si2 1.914(5) .
C5 C6 1.516(9) .
C5 Si3 1.876(6) .
C7 C8 1.538(7) .
C7 Si3 1.882(6) .
C9 C10 1.496(9) .
C9 Si3 1.891(6) .
C11 Si4 1.863(6) .
C12 Si4 1.869(6) .
C13 Si4 1.875(5) .
C14 Si5 1.871(5) .
C15 Si5 1.875(5) .
C16 Si5 1.873(5) .
C17 Si6 1.871(5) .
C18 Si6 1.882(6) .
C19 Si6 1.867(5) .
C20 Si7 1.869(6) .
C21 Si7 1.872(6) .
C22 Si7 1.884(6) .
C23 Si8 1.871(5) .
C24 Si8 1.870(5) .
C25 Si8 1.877(6) .
Si1 Si2 2.1860(19) .
Si1 Si3 2.3532(19) .
Si2 Si4 2.3584(19) .

loop_
_geom_torsion_atom_site_label_1
_geom_torsion_atom_site_label_2
_geom_torsion_atom_site_label_3
_geom_torsion_atom_site_label_4
_geom_torsion
_geom_torsion_site_symmetry_1
_geom_torsion_site_symmetry_2
_geom_torsion_site_symmetry_3
_geom_torsion_site_symmetry_4
Si6 C1 C2 C3 173.8(3) . . . .
Si5 C1 C2 C3 -64.9(5) . . . .
Si1 C1 C2 C3 58.7(4) . . . .
C1 C2 C3 C4 -96.1(5) . . . .
C2 C3 C4 Si7 175.0(3) . . . .
C2 C3 C4 Si8 -63.5(5) . . . .
C2 C3 C4 Si2 58.3(5) . . . .
C2 C1 Si1 Si2 -13.2(3) . . . .
Si6 C1 Si1 Si2 -124.75(18) . . . .
Si5 C1 Si1 Si2 107.9(2) . . . .
C2 C1 Si1 Si3 178.9(2) . . . .
Si6 C1 Si1 Si3 67.4(3) . . . .
Si5 C1 Si1 Si3 -59.9(3) . . . .
C3 C4 Si2 Si1 -13.1(3) . . . .
Si7 C4 Si2 Si1 -125.99(19) . . . .
Si8 C4 Si2 Si1 107.6(2) . . . .
C3 C4 Si2 Si4 179.9(2) . . . .
Si7 C4 Si2 Si4 67.0(3) . . . .
Si8 C4 Si2 Si4 -59.4(3) . . . .
C1 Si1 Si2 C4 -5.4(2) . . . .
Si3 Si1 Si2 C4 162.97(17) . . . .
C1 Si1 Si2 Si4 161.81(16) . . . .
Si3 Si1 Si2 Si4 -29.78(12) . . . .
C6 C5 Si3 C7 53.3(5) . . . .
C6 C5 Si3 C9 167.5(4) . . . .
C6 C5 Si3 Si1 -68.6(5) . . . .
C8 C7 Si3 C5 53.1(5) . . . .
C8 C7 Si3 C9 -63.5(5) . . . .
C8 C7 Si3 Si1 171.6(4) . . . .
C10 C9 Si3 C5 94.4(6) . . . .
C10 C9 Si3 C7 -149.9(6) . . . .
C10 C9 Si3 Si1 -25.6(7) . . . .
C1 Si1 Si3 C5 147.7(3) . . . .
Si2 Si1 Si3 C5 -19.1(2) . . . .
C1 Si1 Si3 C7 29.0(3) . . . .
Si2 Si1 Si3 C7 -137.9(2) . . . .
C1 Si1 Si3 C9 -91.3(3) . . . .
Si2 Si1 Si3 C9 101.9(3) . . . .
C4 Si2 Si4 C11 -102.2(3) . . . .
Si1 Si2 Si4 C11 92.2(2) . . . .
C4 Si2 Si4 C12 137.7(3) . . . .
Si1 Si2 Si4 C12 -27.9(2) . . . .
C4 Si2 Si4 C13 18.6(3) . . . .
Si1 Si2 Si4 C13 -147.0(2) . . . .
C2 C1 Si5 C14 93.7(4) . . . .
Si6 C1 Si5 C14 -150.4(2) . . . .
Si1 C1 Si5 C14 -25.0(3) . . . .
C2 C1 Si5 C16 -27.1(4) . . . .
Si6 C1 Si5 C16 88.8(3) . . . .
Si1 C1 Si5 C16 -145.9(3) . . . .
C2 C1 Si5 C15 -145.5(3) . . . .
Si6 C1 Si5 C15 -29.6(3) . . . .
Si1 C1 Si5 C15 95.8(3) . . . .
C2 C1 Si6 C19 -53.4(4) . . . .
Si5 C1 Si6 C19 -172.8(3) . . . .
Si1 C1 Si6 C19 59.3(3) . . . .
C2 C1 Si6 C17 -172.8(3) . . . .
Si5 C1 Si6 C17 67.7(3) . . . .
Si1 C1 Si6 C17 -60.1(3) . . . .
C2 C1 Si6 C18 65.2(4) . . . .
Si5 C1 Si6 C18 -54.3(3) . . . .
Si1 C1 Si6 C18 177.9(3) . . . .
C3 C4 Si7 C20 -170.8(3) . . . .
Si8 C4 Si7 C20 69.4(3) . . . .
Si2 C4 Si7 C20 -56.7(3) . . . .
C3 C4 Si7 C21 -51.1(4) . . . .
Si8 C4 Si7 C21 -170.9(3) . . . .
Si2 C4 Si7 C21 63.0(3) . . . .
C3 C4 Si7 C22 67.0(4) . . . .
Si8 C4 Si7 C22 -52.8(3) . . . .
Si2 C4 Si7 C22 -178.9(3) . . . .
C3 C4 Si8 C24 96.4(3) . . . .
Si7 C4 Si8 C24 -147.0(3) . . . .
Si2 C4 Si8 C24 -21.9(3) . . . .
C3 C4 Si8 C23 -142.5(3) . . . .
Si7 C4 Si8 C23 -26.0(4) . . . .
Si2 C4 Si8 C23 99.1(3) . . . .
C3 C4 Si8 C25 -22.6(4) . . . .
Si7 C4 Si8 C25 93.9(3) . . . .
Si2 C4 Si8 C25 -141.0(3) . . . .
